data_2215494
loop_
_publ_author_name
'Fuller, Amy L.'
'Knight, Fergus R.'
'Slawin, Alexandra M. Z.'
'Woollins, J. Derek'

_publ_section_title
;
 1-Bromo-8-(ethylsulfanyl)naphthalene
;
_journal_coeditor_code HB2511
_journal_issue 10
_journal_name_full 'Acta Crystallographica Section E'
_journal_page_first o3957
_journal_page_last o3957
_journal_paper_doi 10.1107/S1600536807042432
_journal_volume 63
_journal_year 2007
_chemical_formula_iupac 'C12 H11 Br S'
_chemical_formula_moiety 'C12 H11 Br S'
_chemical_formula_sum 'C12 H11 Br S'
_chemical_formula_weight 267.18
_chemical_name_systematic
;
1-Bromo-8-(ethylsulfanyl)naphthalene
;
_space_group_IT_number 14
_symmetry_cell_setting monoclinic
_symmetry_space_group_name_Hall '-P 2ybc'
_symmetry_space_group_name_H-M 'P 1 21/c 1'
_atom_sites_solution_hydrogens geom
_atom_sites_solution_primary direct
_atom_sites_solution_secondary difmap
_audit_creation_method SHELXL97
_cell_angle_alpha 90.00
_cell_angle_beta 91.692(9)
_cell_angle_gamma 90.00
_cell_formula_units_Z 8
_cell_length_a 11.632(4)
_cell_length_b 12.260(4)
_cell_length_c 14.748(4)
_cell_measurement_reflns_used 3763
_cell_measurement_temperature 125(2)
_cell_measurement_theta_max 25.23
_cell_measurement_theta_min 1.62
_cell_volume 2102.3(11)
_computing_cell_refinement 'PROCESS-AUTO (Rigaku, 1998)'
_computing_data_collection 'SCXmini (Rigaku, 2006)'
_computing_data_reduction 'PROCESS-AUTO (Rigaku, 1998)'
_computing_molecular_graphics 'CrystalStructure (Rigaku, 2006)'
_computing_publication_material 'CrystalStructure (Rigaku, 2006)'
_computing_structure_refinement 'SHELXL97 (Sheldrick, 1997)'
_computing_structure_solution 'SHELXS97 (Sheldrick, 1997)'
_diffrn_ambient_temperature 125(2)
_diffrn_measured_fraction_theta_full 0.957
_diffrn_measured_fraction_theta_max 0.954
_diffrn_measurement_device_type 'Rigaku SCXmini CCD'
_diffrn_measurement_method \w
_diffrn_radiation_monochromator graphite
_diffrn_radiation_source 'fine-focus sealed tube'
_diffrn_radiation_type MoK\a
_diffrn_radiation_wavelength 0.71073
_diffrn_reflns_av_R_equivalents 0.0793
_diffrn_reflns_av_sigmaI/netI 0.1014
_diffrn_reflns_limit_h_max 13
_diffrn_reflns_limit_h_min 0
_diffrn_reflns_limit_k_max 14
_diffrn_reflns_limit_k_min -14
_diffrn_reflns_limit_l_max 17
_diffrn_reflns_limit_l_min -17
_diffrn_reflns_number 6713
_diffrn_reflns_theta_full 25.00
_diffrn_reflns_theta_max 25.03
_diffrn_reflns_theta_min 7.81
_exptl_absorpt_coefficient_mu 4.063
_exptl_absorpt_correction_T_max 0.452
_exptl_absorpt_correction_T_min 0.396
_exptl_absorpt_correction_type multi-scan
_exptl_absorpt_process_details '(ABSCOR; Higashi, 1995)'
_exptl_crystal_colour colourless
_exptl_crystal_density_diffrn 1.688
_exptl_crystal_density_method 'not measured'
_exptl_crystal_description block
_exptl_crystal_F_000 1072
_exptl_crystal_size_max 0.25
_exptl_crystal_size_mid 0.20
_exptl_crystal_size_min 0.20
_refine_diff_density_max 0.462
_refine_diff_density_min -0.472
_refine_ls_extinction_method none
_refine_ls_goodness_of_fit_ref 0.992
_refine_ls_hydrogen_treatment constr
_refine_ls_matrix_type full
_refine_ls_number_parameters 254
_refine_ls_number_reflns 3543
_refine_ls_number_restraints 0
_refine_ls_restrained_S_all 0.992
_refine_ls_R_factor_all 0.1023
_refine_ls_R_factor_gt 0.0532
_refine_ls_shift/su_max 0.000
_refine_ls_shift/su_mean 0.000
_refine_ls_structure_factor_coef Fsqd
_refine_ls_weighting_details 'calc w = 1/[\s^2^(Fo^2^)+(0.044P)^2^] where P=(Fo^2^+2Fc^2^)/3'
_refine_ls_weighting_scheme calc
_refine_ls_wR_factor_gt 0.0928
_refine_ls_wR_factor_ref 0.1057
_reflns_number_gt 2316
_reflns_number_total 3543
_reflns_threshold_expression I>2\s(I)
_cod_data_source_file hb2511.cif
_cod_data_source_block I
_cod_original_cell_volume 2102.2(11)
_cod_original_sg_symbol_H-M 'P 21/c'
_cod_database_code 2215494
_cod_database_fobs_code 2215494

loop_
_symmetry_equiv_pos_as_xyz
'x, y, z'
'-x, y+1/2, -z+1/2'
'-x, -y, -z'
'x, -y-1/2, z-1/2'

loop_
_atom_site_type_symbol
_atom_site_label
_atom_site_fract_x
_atom_site_fract_y
_atom_site_fract_z
_atom_site_U_iso_or_equiv
_atom_site_adp_type
_atom_site_calc_flag
_atom_site_refinement_flags
_atom_site_occupancy
Br Br1 0.07289(6) 0.47998(5) 0.38936(4) 0.02453(19) Uani d . 1
C C1 0.0346(5) 0.4500(5) 0.2657(4) 0.0190(14) Uani d . 1
C C2 -0.0539(6) 0.5134(6) 0.2332(4) 0.0275(15) Uani d . 1
H H2A -0.0850 0.5682 0.2709 0.033 Uiso calc R 1
C C3 -0.0995(6) 0.4985(6) 0.1450(5) 0.0291(17) Uani d . 1
H H3A -0.1620 0.5418 0.1229 0.035 Uiso calc R 1
C C4 -0.0529(5) 0.4216(6) 0.0921(4) 0.0229(15) Uani d . 1
H H4A -0.0837 0.4111 0.0323 0.027 Uiso calc R 1
C C5 0.0391(5) 0.3568(5) 0.1223(4) 0.0201(14) Uani d . 1
C C6 0.0854(5) 0.2758(5) 0.0626(4) 0.0191(14) Uani d . 1
H H6A 0.0515 0.2656 0.0038 0.023 Uiso calc R 1
C C7 0.1740(6) 0.2160(5) 0.0887(4) 0.0195(14) Uani d . 1
H H7A 0.2043 0.1642 0.0478 0.023 Uiso calc R 1
C C8 0.2248(6) 0.2269(5) 0.1753(4) 0.0222(14) Uani d . 1
H H8A 0.2887 0.1821 0.1917 0.027 Uiso calc R 1
C C9 0.1853(5) 0.3003(5) 0.2373(4) 0.0172(13) Uani d . 1
C C10 0.0884(5) 0.3688(5) 0.2130(3) 0.0138(12) Uani d . 1
S S9 0.25526(14) 0.31016(13) 0.34520(10) 0.0209(4) Uani d . 1
C C11 0.3730(6) 0.2139(5) 0.3396(4) 0.0222(14) Uani d . 1
H H11A 0.3434 0.1385 0.3332 0.027 Uiso calc R 1
H H11B 0.4215 0.2304 0.2872 0.027 Uiso calc R 1
C C12 0.4421(6) 0.2271(5) 0.4288(4) 0.0253(15) Uani d . 1
H H12A 0.5073 0.1766 0.4298 0.038 Uiso calc R 1
H H12B 0.3926 0.2111 0.4798 0.038 Uiso calc R 1
H H12C 0.4705 0.3022 0.4339 0.038 Uiso calc R 1
Br Br21 0.33155(6) 0.74894(6) 0.39260(4) 0.0266(2) Uani d . 1
C C21 0.2805(5) 0.7861(5) 0.2732(4) 0.0184(14) Uani d . 1
C C22 0.1837(6) 0.7288(5) 0.2451(4) 0.0254(15) Uani d . 1
H H22A 0.1494 0.6781 0.2848 0.031 Uiso calc R 1
C C23 0.1365(6) 0.7454(6) 0.1584(4) 0.0270(15) Uani d . 1
H H23A 0.0708 0.7048 0.1387 0.032 Uiso calc R 1
C C24 0.1827(6) 0.8179(5) 0.1030(4) 0.0236(15) Uani d . 1
H H24A 0.1493 0.8279 0.0440 0.028 Uiso calc R 1
C C25 0.2803(5) 0.8805(5) 0.1297(4) 0.0209(14) Uani d . 1
C C26 0.3233(6) 0.9574(5) 0.0688(4) 0.0220(15) Uani d . 1
H H26A 0.2874 0.9659 0.0106 0.026 Uiso calc R 1
C C27 0.4170(6) 1.0206(6) 0.0931(4) 0.0261(15) Uani d . 1
H H27A 0.4446 1.0742 0.0525 0.031 Uiso calc R 1
C C28 0.4710(6) 1.0053(5) 0.1774(4) 0.0255(15) Uani d . 1
H H28A 0.5368 1.0481 0.1929 0.031 Uiso calc R 1
C C29 0.4327(5) 0.9304(5) 0.2397(4) 0.0186(13) Uani d . 1
C C30 0.3345(5) 0.8662(5) 0.2180(4) 0.0164(13) Uani d . 1
S S29 0.50989(14) 0.92059(13) 0.34520(10) 0.0221(4) Uani d . 1
C C31 0.6292(5) 1.0142(5) 0.3351(4) 0.0227(14) Uani d . 1
H H31A 0.6778 0.9927 0.2841 0.027 Uiso calc R 1
H H31B 0.6008 1.0893 0.3243 0.027 Uiso calc R 1
C C32 0.6973(6) 1.0079(6) 0.4242(5) 0.0309(17) Uani d . 1
H H32A 0.7635 1.0571 0.4221 0.046 Uiso calc R 1
H H32B 0.7243 0.9330 0.4341 0.046 Uiso calc R 1
H H32C 0.6481 1.0295 0.4739 0.046 Uiso calc R 1

loop_
_atom_site_aniso_label
_atom_site_aniso_U_11
_atom_site_aniso_U_22
_atom_site_aniso_U_33
_atom_site_aniso_U_12
_atom_site_aniso_U_13
_atom_site_aniso_U_23
Br1 0.0280(4) 0.0259(3) 0.0197(3) 0.0037(3) -0.0004(3) -0.0061(3)
C1 0.021(3) 0.018(3) 0.018(3) 0.001(3) 0.003(3) -0.002(2)
C2 0.031(4) 0.025(4) 0.027(3) 0.003(3) 0.006(3) 0.001(3)
C3 0.019(3) 0.045(5) 0.024(3) 0.010(3) -0.001(3) 0.015(3)
C4 0.013(3) 0.039(4) 0.016(3) -0.004(3) -0.002(3) 0.004(3)
C5 0.021(3) 0.026(3) 0.014(3) -0.009(3) 0.002(3) 0.001(3)
C6 0.015(3) 0.032(4) 0.010(3) -0.010(3) -0.005(2) -0.001(3)
C7 0.026(4) 0.019(3) 0.013(3) -0.009(3) 0.003(3) -0.006(2)
C8 0.025(4) 0.018(3) 0.024(3) 0.001(3) 0.003(3) 0.004(3)
C9 0.018(3) 0.014(3) 0.019(3) -0.004(3) -0.006(3) 0.005(3)
C10 0.013(3) 0.022(3) 0.006(3) -0.009(3) -0.001(2) 0.003(2)
S9 0.0258(9) 0.0229(8) 0.0140(7) 0.0070(7) -0.0020(7) -0.0021(6)
C11 0.025(4) 0.022(3) 0.019(3) 0.004(3) -0.003(3) -0.001(3)
C12 0.025(4) 0.026(4) 0.024(3) 0.008(3) -0.008(3) 0.002(3)
Br21 0.0342(4) 0.0279(4) 0.0174(3) -0.0057(3) -0.0042(3) 0.0074(3)
C21 0.020(3) 0.021(3) 0.014(3) 0.005(3) -0.001(3) -0.005(2)
C22 0.025(4) 0.024(4) 0.028(3) -0.003(3) 0.006(3) -0.003(3)
C23 0.021(4) 0.034(4) 0.026(4) 0.003(3) -0.004(3) -0.010(3)
C24 0.021(4) 0.034(4) 0.015(3) 0.012(3) -0.004(3) -0.004(3)
C25 0.021(3) 0.028(4) 0.013(3) 0.016(3) 0.000(3) -0.006(3)
C26 0.027(4) 0.027(4) 0.012(3) 0.012(3) 0.002(3) 0.002(3)
C27 0.035(4) 0.024(3) 0.020(3) 0.007(3) 0.014(3) 0.012(3)
C28 0.032(4) 0.015(3) 0.029(3) -0.004(3) 0.005(3) -0.003(3)
C29 0.019(3) 0.021(3) 0.016(3) 0.008(3) 0.001(3) -0.001(3)
C30 0.023(3) 0.013(3) 0.014(3) 0.008(3) 0.001(2) -0.005(2)
S29 0.0246(9) 0.0236(9) 0.0179(8) -0.0030(7) -0.0032(7) 0.0010(7)
C31 0.021(3) 0.022(3) 0.025(3) -0.001(3) -0.003(3) -0.002(3)
C32 0.031(4) 0.027(4) 0.034(4) -0.008(3) -0.007(3) -0.004(3)

loop_
_atom_type_symbol
_atom_type_description
_atom_type_scat_dispersion_real
_atom_type_scat_dispersion_imag
_atom_type_scat_source
C C 0.0033 0.0016 'International Tables Vol C Tables 4.2.6.8 and 6.1.1.4'
H H 0.0000 0.0000 'International Tables Vol C Tables 4.2.6.8 and 6.1.1.4'
S S 0.1246 0.1234 'International Tables Vol C Tables 4.2.6.8 and 6.1.1.4'
Br Br -0.2901 2.4595 'International Tables Vol C Tables 4.2.6.8 and 6.1.1.4'

loop_
_geom_angle_atom_site_label_1
_geom_angle_atom_site_label_2
_geom_angle_atom_site_label_3
_geom_angle
_geom_angle_publ_flag
C2 C1 C10 123.2(6) ?
C2 C1 Br1 112.3(5) n
C10 C1 Br1 124.5(4) n
C1 C2 C3 120.8(6) ?
C1 C2 H2A 119.6 ?
C3 C2 H2A 119.6 ?
C4 C3 C2 118.7(6) ?
C4 C3 H3A 120.6 ?
C2 C3 H3A 120.6 ?
C3 C4 C5 122.0(6) ?
C3 C4 H4A 119.0 ?
C5 C4 H4A 119.0 ?
C4 C5 C6 119.5(5) ?
C4 C5 C10 121.1(6) ?
C6 C5 C10 119.3(6) ?
C7 C6 C5 120.6(5) ?
C7 C6 H6A 119.7 ?
C5 C6 H6A 119.7 ?
C6 C7 C8 121.5(6) ?
C6 C7 H7A 119.3 ?
C8 C7 H7A 119.3 ?
C9 C8 C7 122.1(6) ?
C9 C8 H8A 119.0 ?
C7 C8 H8A 119.0 ?
C8 C9 C10 119.4(5) ?
C8 C9 S9 119.4(5) n
C10 C9 S9 121.2(4) n
C1 C10 C9 128.8(5) n
C1 C10 C5 114.1(5) ?
C9 C10 C5 117.1(5) ?
C9 S9 C11 104.0(3) ?
C12 C11 S9 105.7(4) ?
C12 C11 H11A 110.6 ?
S9 C11 H11A 110.6 ?
C12 C11 H11B 110.6 ?
S9 C11 H11B 110.6 ?
H11A C11 H11B 108.7 ?
C11 C12 H12A 109.5 ?
C11 C12 H12B 109.5 ?
H12A C12 H12B 109.5 ?
C11 C12 H12C 109.5 ?
H12A C12 H12C 109.5 ?
H12B C12 H12C 109.5 ?
C22 C21 C30 123.1(5) ?
C22 C21 Br21 112.8(5) n
C30 C21 Br21 124.1(4) n
C21 C22 C23 119.9(6) ?
C21 C22 H22A 120.1 ?
C23 C22 H22A 120.1 ?
C24 C23 C22 120.4(6) ?
C24 C23 H23A 119.8 ?
C22 C23 H23A 119.8 ?
C23 C24 C25 121.7(6) ?
C23 C24 H24A 119.1 ?
C25 C24 H24A 119.1 ?
C26 C25 C24 118.9(5) ?
C26 C25 C30 120.3(6) ?
C24 C25 C30 120.8(6) ?
C27 C26 C25 120.4(5) ?
C27 C26 H26A 119.8 ?
C25 C26 H26A 119.8 ?
C26 C27 C28 119.4(6) ?
C26 C27 H27A 120.3 ?
C28 C27 H27A 120.3 ?
C29 C28 C27 122.6(6) ?
C29 C28 H28A 118.7 ?
C27 C28 H28A 118.7 ?
C28 C29 C30 119.6(6) ?
C28 C29 S29 117.5(5) n
C30 C29 S29 122.9(5) n
C29 C30 C21 128.1(5) n
C29 C30 C25 117.7(6) ?
C21 C30 C25 114.1(5) ?
C29 S29 C31 104.7(3) ?
C32 C31 S29 106.2(5) ?
C32 C31 H31A 110.5 ?
S29 C31 H31A 110.5 ?
C32 C31 H31B 110.5 ?
S29 C31 H31B 110.5 ?
H31A C31 H31B 108.7 ?
C31 C32 H32A 109.5 ?
C31 C32 H32B 109.5 ?
H32A C32 H32B 109.5 ?
C31 C32 H32C 109.5 ?
H32A C32 H32C 109.5 ?
H32B C32 H32C 109.5 ?

loop_
_geom_bond_atom_site_label_1
_geom_bond_atom_site_label_2
_geom_bond_distance
_geom_bond_publ_flag
Br1 C1 1.901(6) n
C1 C2 1.365(9) ?
C1 C10 1.419(8) ?
C2 C3 1.403(10) ?
C2 H2A 0.9500 ?
C3 C4 1.348(9) ?
C3 H3A 0.9500 ?
C4 C5 1.395(9) ?
C4 H4A 0.9500 ?
C5 C6 1.443(9) ?
C5 C10 1.446(8) ?
C6 C7 1.312(9) ?
C6 H6A 0.9500 ?
C7 C8 1.398(8) ?
C7 H7A 0.9500 ?
C8 C9 1.371(9) ?
C8 H8A 0.9500 ?
C9 C10 1.443(8) ?
C9 S9 1.770(6) ?
S9 C11 1.811(7) n
C11 C12 1.530(9) ?
C11 H11A 0.9900 ?
C11 H11B 0.9900 ?
C12 H12A 0.9800 ?
C12 H12B 0.9800 ?
C12 H12C 0.9800 ?
Br21 C21 1.897(6) n
C21 C22 1.381(9) ?
C21 C30 1.433(9) ?
C22 C23 1.391(9) ?
C22 H22A 0.9500 ?
C23 C24 1.331(10) ?
C23 H23A 0.9500 ?
C24 C25 1.417(10) ?
C24 H24A 0.9500 ?
C25 C26 1.404(9) ?
C25 C30 1.441(8) ?
C26 C27 1.376(10) ?
C26 H26A 0.9500 ?
C27 C28 1.388(10) ?
C27 H27A 0.9500 ?
C28 C29 1.382(9) ?
C28 H28A 0.9500 ?
C29 C30 1.415(9) ?
C29 S29 1.778(6) n
S29 C31 1.810(7) ?
C31 C32 1.516(9) ?
C31 H31A 0.9900 ?
C31 H31B 0.9900 ?
C32 H32A 0.9800 ?
C32 H32B 0.9800 ?
C32 H32C 0.9800 ?

loop_
_geom_hbond_atom_site_label_D
_geom_hbond_atom_site_label_H
_geom_hbond_atom_site_label_A
_geom_hbond_distance_DH
_geom_hbond_distance_HA
_geom_hbond_distance_DA
_geom_hbond_angle_DHA
C22 H22A Br1 0.95 3.025 Missing 167

loop_
_geom_torsion_atom_site_label_1
_geom_torsion_atom_site_label_2
_geom_torsion_atom_site_label_3
_geom_torsion_atom_site_label_4
_geom_torsion
C10 C1 C2 C3 2.1(10)
Br1 C1 C2 C3 -175.9(5)
C1 C2 C3 C4 -1.1(10)
C2 C3 C4 C5 -0.2(10)
C3 C4 C5 C6 -180.0(6)
C3 C4 C5 C10 0.6(10)
C4 C5 C6 C7 178.1(6)
C10 C5 C6 C7 -2.5(9)
C5 C6 C7 C8 1.4(9)
C6 C7 C8 C9 -0.1(9)
C7 C8 C9 C10 0.0(9)
C7 C8 C9 S9 -179.4(5)
C2 C1 C10 C9 176.8(6)
Br1 C1 C10 C9 -5.5(9)
C2 C1 C10 C5 -1.5(9)
Br1 C1 C10 C5 176.2(4)
C8 C9 C10 C1 -179.4(6)
S9 C9 C10 C1 -0.1(9)
C8 C9 C10 C5 -1.0(8)
S9 C9 C10 C5 178.3(4)
C4 C5 C10 C1 0.2(8)
C6 C5 C10 C1 -179.2(5)
C4 C5 C10 C9 -178.4(6)
C6 C5 C10 C9 2.2(8)
C8 C9 S9 C11 2.1(6)
C10 C9 S9 C11 -177.2(5)
C9 S9 C11 C12 175.2(4)
C30 C21 C22 C23 2.1(9)
Br21 C21 C22 C23 -179.0(5)
C21 C22 C23 C24 -1.4(9)
C22 C23 C24 C25 -0.2(10)
C23 C24 C25 C26 -178.5(6)
C23 C24 C25 C30 1.2(9)
C24 C25 C26 C27 179.1(6)
C30 C25 C26 C27 -0.6(9)
C25 C26 C27 C28 1.9(9)
C26 C27 C28 C29 -1.6(10)
C27 C28 C29 C30 -0.2(9)
C27 C28 C29 S29 -179.6(5)
C28 C29 C30 C21 -178.9(6)
S29 C29 C30 C21 0.4(9)
C28 C29 C30 C25 1.6(8)
S29 C29 C30 C25 -179.2(4)
C22 C21 C30 C29 179.3(6)
Br21 C21 C30 C29 0.5(9)
C22 C21 C30 C25 -1.1(8)
Br21 C21 C30 C25 -179.9(4)
C26 C25 C30 C29 -1.2(8)
C24 C25 C30 C29 179.1(5)
C26 C25 C30 C21 179.2(5)
C24 C25 C30 C21 -0.5(8)
C28 C29 S29 C31 -3.3(6)
C30 C29 S29 C31 177.4(5)
C29 S29 C31 C32 -179.9(4)

loop_
_cod_related_entry_id
_cod_related_entry_database
_cod_related_entry_code
1 ChemSpider 24738499
